data_7705819
loop_
_publ_author_name
'Zhang, Sheng'
'Shen, Nan'
'Zhang, Jiangwei'
'Xu, Fang'
'Zhang, Jin'
'Tang, Jiamin'
'Hu, Dengwei'
'Yin, Bing'
'Chen, Sanping'

_publ_section_title
;
 Solvent responses and substituent effects upon magnetic properties of
 mononuclear Dy<sup>III</sup> compounds.
;
_journal_issue 2
_journal_name_full 'Dalton transactions (Cambridge, England : 2003)'
_journal_page_first 624
_journal_page_last 637
_journal_paper_doi 10.1039/d0dt03477k
_journal_volume 50
_journal_year 2021
_chemical_formula_moiety 'C52 H53 Dy N4 O7'
_chemical_formula_sum 'C52 H53 Dy N4 O7'
_chemical_formula_weight 1008.48
_space_group_crystal_system monoclinic
_space_group_IT_number 15
_space_group_name_Hall '-C 2yc'
_space_group_name_H-M_alt 'C 1 2/c 1'
_atom_sites_solution_hydrogens geom
_atom_sites_solution_primary iterative
_audit_creation_date 2019-12-16
_audit_creation_method
;
Olex2 1.2
(compiled 2018.05.29 svn.r3508 for OlexSys, GUI svn.r5506)
;
_audit_update_record
;
2020-03-23 deposited with the CCDC.	2020-11-25 downloaded from the CCDC.
;
_cell_angle_alpha 90
_cell_angle_beta 116.711(2)
_cell_angle_gamma 90
_cell_formula_units_Z 8
_cell_length_a 31.8719(6)
_cell_length_b 10.4645(2)
_cell_length_c 33.4231(7)
_cell_measurement_reflns_used 13710
_cell_measurement_temperature 293(2)
_cell_measurement_theta_max 75.8330
_cell_measurement_theta_min 2.9270
_cell_volume 9957.8(4)
_computing_cell_refinement 'CrysAlisPro 1.171.40.25a (Rigaku OD, 2018)'
_computing_data_collection 'CrysAlisPro 1.171.40.25a (Rigaku OD, 2018)'
_computing_data_reduction 'CrysAlisPro 1.171.40.25a (Rigaku OD, 2018)'
_computing_molecular_graphics 'Olex2 (Dolomanov et al., 2009)'
_computing_publication_material 'Olex2 (Dolomanov et al., 2009)'
_computing_structure_refinement 'XL (Sheldrick, 2008)'
_computing_structure_solution
;
Superflip (Palatinus & Chapuis, 2007;Palatinus & van der Lee, 2008;
Palatinus et al., 2012)
;
_diffrn_ambient_temperature 293(2)
_diffrn_detector 'CCD plate'
_diffrn_detector_area_resol_mean 10.0000
_diffrn_detector_type HyPix
_diffrn_measured_fraction_theta_full 0.986
_diffrn_measured_fraction_theta_max 0.986
_diffrn_measurement_details
;
List of Runs (angles in degrees, time in seconds):

  # Type    Start    End  Width  t~exp~   \w     \q     \k     \f   Frames
#--------------------------------------------------------------------------
  1  \w     38.00  89.00   1.00    6.50    --  106.49-105.00 138.00   51
  2  \w     19.00  79.00   1.00    0.70    --   48.45-105.00 138.00   60
  3  \w     92.00 175.00   1.00    6.50    --  106.49  57.00  60.00   83
  4  \w     92.00 176.00   1.00    6.50    --  106.49  57.00  30.00   84
  5  \w    103.00 129.00   1.00    6.50    --  106.49 105.00-121.00   26
  6  \w     95.00 177.00   1.00    6.50    --  106.49 125.00-150.00   82
  7  \w     34.00  97.00   1.00    6.50    --  106.49 -99.00-120.00   63
  8  \w     34.00 111.00   1.00    6.50    --  106.49-125.00-120.00   77
  9  \w    -27.00   0.00   1.00    0.70    --  -48.45 105.00-121.00   27
 10  \w    -63.00  21.00   1.00    0.70    --  -48.45  57.00   0.00   84
 11  \w    -64.00 -21.00   1.00    6.50    --  -86.25 105.00-121.00   43
 12  \w    -83.00 -48.00   1.00    0.70    --  -48.45 105.00-121.00   35
 13  \w   -151.00 -85.00   1.00    6.50    --  -86.25 -38.00-180.00   66
 14  \w   -116.00 -70.00   1.00    0.70    --  -48.45-125.00 -60.00   46
 15  \w   -144.00-119.00   1.00    6.50    --  -86.25-105.00 138.00   25
;
_diffrn_measurement_device 'four-circle diffractometer'
_diffrn_measurement_device_type 'XtaLAB Synergy, Dualflex, HyPix'
_diffrn_measurement_method '\w scans'
_diffrn_measurement_specimen_support 'Mitegen 50um'
_diffrn_orient_matrix_type 'CrysAlisPro convention (1999,Acta A55,543-557)'
_diffrn_orient_matrix_UB_11 0.0159394000
_diffrn_orient_matrix_UB_12 -0.1405358000
_diffrn_orient_matrix_UB_13 0.0083652000
_diffrn_orient_matrix_UB_21 -0.0313436000
_diffrn_orient_matrix_UB_22 -0.0222022000
_diffrn_orient_matrix_UB_23 0.0234979000
_diffrn_orient_matrix_UB_31 -0.0411453000
_diffrn_orient_matrix_UB_32 -0.0376816000
_diffrn_orient_matrix_UB_33 -0.0451676000
_diffrn_radiation_collimation 0.3
_diffrn_radiation_monochromator mirror
_diffrn_radiation_probe x-ray
_diffrn_radiation_type CuK\a
_diffrn_radiation_wavelength 1.54184
_diffrn_reflns_av_R_equivalents 0.0423
_diffrn_reflns_av_unetI/netI 0.0424
_diffrn_reflns_Laue_measured_fraction_full 0.986
_diffrn_reflns_Laue_measured_fraction_max 0.986
_diffrn_reflns_limit_h_max 36
_diffrn_reflns_limit_h_min -38
_diffrn_reflns_limit_k_max 12
_diffrn_reflns_limit_k_min -12
_diffrn_reflns_limit_l_max 36
_diffrn_reflns_limit_l_min -39
_diffrn_reflns_number 28463
_diffrn_reflns_point_group_measured_fraction_full 0.986
_diffrn_reflns_point_group_measured_fraction_max 0.986
_diffrn_reflns_theta_full 67.076
_diffrn_reflns_theta_max 67.076
_diffrn_reflns_theta_min 2.960
_diffrn_source 'micro-focus sealed X-ray tube'
_diffrn_source_current 24.0
_diffrn_source_power 1.2
_diffrn_source_target Mo
_diffrn_source_type 'PhotonJet (Cu) X-ray Source'
_diffrn_source_voltage 50.0
_exptl_absorpt_coefficient_mu 8.454
_exptl_absorpt_correction_T_max 1.00000
_exptl_absorpt_correction_T_min 0.06829
_exptl_absorpt_correction_type multi-scan
_exptl_absorpt_process_details
;
CrysAlisPro 1.171.40.25a (Rigaku Oxford Diffraction, 2018)
Empirical absorption correction using spherical harmonics,
 implemented in SCALE3 ABSPACK scaling algorithm.
;
_exptl_crystal_colour 'clear light yellow'
_exptl_crystal_colour_lustre clear
_exptl_crystal_colour_modifier light
_exptl_crystal_colour_primary yellow
_exptl_crystal_density_diffrn 1.345
_exptl_crystal_description block
_exptl_crystal_F_000 4120
_exptl_crystal_size_max 0.05
_exptl_crystal_size_mid 0.04
_exptl_crystal_size_min 0.02
_refine_diff_density_max 1.021
_refine_diff_density_min -0.820
_refine_diff_density_rms 0.089
_refine_ls_extinction_method none
_refine_ls_goodness_of_fit_ref 1.038
_refine_ls_hydrogen_treatment constr
_refine_ls_matrix_type full
_refine_ls_number_parameters 583
_refine_ls_number_reflns 8771
_refine_ls_number_restraints 73
_refine_ls_restrained_S_all 1.074
_refine_ls_R_factor_all 0.0695
_refine_ls_R_factor_gt 0.0575
_refine_ls_shift/su_max 0.001
_refine_ls_shift/su_mean 0.000
_refine_ls_structure_factor_coef Fsqd
_refine_ls_weighting_details 'w=1/[\s^2^(Fo^2^)+(0.0923P)^2^+34.2347P] where P=(Fo^2^+2Fc^2^)/3'
_refine_ls_weighting_scheme calc
_refine_ls_wR_factor_gt 0.1543
_refine_ls_wR_factor_ref 0.1720
_reflns_Friedel_coverage 0.000
_reflns_number_gt 7377
_reflns_number_total 8771
_reflns_threshold_expression 'I > 2\s(I)'
_cod_data_source_file d0dt03477k2.cif
_cod_data_source_block 191213a
_cod_depositor_comments 'Adding full bibliography for 7705816--7705819.cif.'
_cod_database_code 7705819
_shelx_shelxl_version_number 2014/7
_chemical_oxdiff_formula DyCNO
_shelx_space_group_comment
;
The symmetry employed for this shelxl refinement is uniquely defined
by the following loop, which should always be used as a source of
symmetry information in preference to the above space-group names.
They are only intended as comments.
;
_shelx_estimated_absorpt_t_max 0.849
_shelx_estimated_absorpt_t_min 0.677
_reflns_odcompleteness_completeness 98.46
_reflns_odcompleteness_iscentric 1
_reflns_odcompleteness_theta 66.97
_olex2_refinement_description
;
1. Fixed Uiso
 At 1.2 times of:
  All C(H) groups, All C(H,H) groups
 At 1.5 times of:
  All C(H,H,H) groups
2. Restrained distances
 C52-C51
 2.35 with sigma of 0.01
 C52-C50
 2.35 with sigma of 0.01
 C51-C50
 2.35 with sigma of 0.01
 C49-C44 = C49-C50 = C49-C51 = C49-C52
 1.55 with sigma of 0.01
3. Uiso/Uaniso restraints and constraints
C6 \\sim C12 \\sim C17 \\sim C32 \\sim C36 \\sim C43 \\sim C44 \\sim C49 \\sim
C50 \\sim C51 \\sim C52: within 2A with sigma of 0.004 and sigma for terminal
atoms of 0.008
4.a Secondary CH2 refined with riding coordinates:
 C2(H2A,H2B), C3(H3A,H3B), C8(H8A,H8B), C9(H9A,H9B), C22(H22A,H22B), C30(H30A,
 H30B)
4.b Aromatic/amide H refined with riding coordinates:
 C1(H1), C6(H6), C11(H11), C18(H18), C20(H20), C25(H25), C26(H26), C27(H27),
 C28(H28), C29(H29), C31(H31), C32(H32), C34(H34), C35(H35), C36(H36), C37(H37),
  C38(H38), C40(H40), C41(H41), C42(H42), C43(H43), C46(H46), C47(H47)
4.c Idealised Me refined as rotating group:
 C33(H33A,H33B,H33C), C45(H45A,H45B,H45C), C48(H48A,H48B,H48C), C50(H50A,H50B,
 H50C), C51(H51A,H51B,H51C), C52(H52A,H52B,H52C)
;
_olex2_submission_special_instructions 'No special instructions were received'
_oxdiff_exptl_absorpt_empirical_details
;
Empirical correction (ABSPACK) includes:
- Absorption correction using spherical harmonics
- Frame scaling
;
_oxdiff_exptl_absorpt_empirical_full_max 8.607
_oxdiff_exptl_absorpt_empirical_full_min 0.459

loop_
_space_group_symop_operation_xyz
'x, y, z'
'-x, y, -z+1/2'
'x+1/2, y+1/2, z'
'-x+1/2, y+1/2, -z+1/2'
'-x, -y, -z'
'x, -y, z-1/2'
'-x+1/2, -y+1/2, -z'
'x+1/2, -y+1/2, z-1/2'

loop_
_atom_site_label
_atom_site_type_symbol
_atom_site_fract_x
_atom_site_fract_y
_atom_site_fract_z
_atom_site_U_iso_or_equiv
_atom_site_adp_type
_atom_site_occupancy
_atom_site_site_symmetry_order
_atom_site_calc_flag
_atom_site_refinement_flags_posn
_atom_site_refinement_flags_adp
_atom_site_refinement_flags_occupancy
_atom_site_disorder_assembly
_atom_site_disorder_group
Dy1 Dy 0.39129(2) 0.33144(3) 0.35751(2) 0.05683(14) Uani 1 1 d . . . . .
O1 O 0.45376(14) 0.2115(4) 0.36122(15) 0.0729(11) Uani 1 1 d . . . . .
O2 O 0.45205(13) 0.4731(4) 0.38544(13) 0.0684(10) Uani 1 1 d . . . . .
O3 O 0.38784(13) 0.1324(4) 0.38657(14) 0.0625(9) Uani 1 1 d . . . . .
O4 O 0.32985(13) 0.2421(4) 0.29978(13) 0.0640(9) Uani 1 1 d . . . . .
O5 O 0.32741(19) -0.0974(5) 0.24026(19) 0.0937(14) Uani 1 1 d . . . . .
O6 O 0.5688(2) 0.4942(8) 0.3660(3) 0.130(2) Uani 1 1 d . . . . .
O7 O 0.3486(3) -0.3082(7) 0.4928(3) 0.136(3) Uani 1 1 d . . . . .
N1 N 0.35171(15) 0.5613(5) 0.33481(15) 0.0599(11) Uani 1 1 d . . . . .
N2 N 0.31949(15) 0.3537(5) 0.37678(15) 0.0579(11) Uani 1 1 d . . . . .
N3 N 0.39317(15) 0.4209(5) 0.28790(15) 0.0607(11) Uani 1 1 d . . . . .
N4 N 0.41171(18) 0.3511(5) 0.44070(16) 0.0642(12) Uani 1 1 d . . . . .
C1 C 0.24841(18) 0.0725(7) 0.3294(2) 0.0693(16) Uani 1 1 d . . . . .
H1 H 0.2302 0.0877 0.3441 0.083 Uiso 1 1 calc R . . . .
C2 C 0.3857(2) 0.6617(6) 0.3625(2) 0.0707(16) Uani 1 1 d . . . . .
H2A H 0.3692 0.7426 0.3571 0.085 Uiso 1 1 calc R . . . .
H2B H 0.3966 0.6406 0.3939 0.085 Uiso 1 1 calc R . . . .
C3 C 0.3381(2) 0.5835(6) 0.28679(19) 0.0645(14) Uani 1 1 d . . . . .
H3A H 0.3343 0.6747 0.2811 0.077 Uiso 1 1 calc R . . . .
H3B H 0.3079 0.5436 0.2691 0.077 Uiso 1 1 calc R . . . .
C4 C 0.30338(18) 0.1506(5) 0.30304(19) 0.0582(13) Uani 1 1 d . . . . .
C5 C 0.27608(19) 0.1721(6) 0.3259(2) 0.0644(15) Uani 1 1 d . . . . .
C6 C 0.5559(3) 0.0075(9) 0.4143(3) 0.1113(17) Uani 1 1 d . U . . .
H6 H 0.5498 -0.0338 0.4358 0.134 Uiso 1 1 calc R . . . .
C7 C 0.24740(19) -0.0500(6) 0.3112(2) 0.0692(16) Uani 1 1 d . . . . .
C8 C 0.2740(2) 0.3024(6) 0.3423(2) 0.0723(16) Uani 1 1 d . . . . .
H8A H 0.2518 0.3017 0.3548 0.087 Uiso 1 1 calc R . . . .
H8B H 0.2619 0.3603 0.3170 0.087 Uiso 1 1 calc R . . . .
C9 C 0.3147(2) 0.4925(6) 0.3827(2) 0.0706(16) Uani 1 1 d . . . . .
H9A H 0.3421 0.5218 0.4091 0.085 Uiso 1 1 calc R . . . .
H9B H 0.2873 0.5068 0.3876 0.085 Uiso 1 1 calc R . . . .
C10 C 0.41797(19) 0.0490(6) 0.40890(18) 0.0592(13) Uani 1 1 d . . . . .
C11 C 0.27366(19) -0.0685(6) 0.2891(2) 0.0694(15) Uani 1 1 d . . . . .
H11 H 0.2732 -0.1485 0.2768 0.083 Uiso 1 1 calc R . . . .
C12 C 0.5239(3) 0.0934(9) 0.3861(3) 0.0953(14) Uani 1 1 d . U . . .
C13 C 0.3803(2) 0.3128(6) 0.4542(2) 0.0687(16) Uani 1 1 d . . . . .
C14 C 0.40237(19) -0.0481(6) 0.43197(18) 0.0598(13) Uani 1 1 d . . . . .
C15 C 0.4264(2) 0.6781(6) 0.3541(2) 0.0732(17) Uani 1 1 d . . . . .
C16 C 0.4981(2) 0.5897(7) 0.3572(2) 0.0733(16) Uani 1 1 d . . . . .
C17 C 0.4779(2) 0.1190(7) 0.3858(3) 0.0808(15) Uani 1 1 d . U . . .
C18 C 0.4627(2) 0.0412(7) 0.4109(2) 0.0735(17) Uani 1 1 d . . . . .
H18 H 0.4836 -0.0192 0.4299 0.088 Uiso 1 1 calc R . . . .
C19 C 0.37213(19) 0.5343(6) 0.27112(18) 0.0602(13) Uani 1 1 d . . . . .
C20 C 0.4568(2) 0.3665(7) 0.4718(2) 0.0759(17) Uani 1 1 d . . . . .
H20 H 0.4787 0.3946 0.4626 0.091 Uiso 1 1 calc R . . . .
C21 C 0.4589(2) 0.5758(6) 0.36634(19) 0.0658(14) Uani 1 1 d . . . . .
C22 C 0.3100(2) 0.5698(7) 0.3427(2) 0.0708(16) Uani 1 1 d . . . . .
H22A H 0.2829 0.5398 0.3162 0.085 Uiso 1 1 calc R . . . .
H22B H 0.3046 0.6586 0.3473 0.085 Uiso 1 1 calc R . . . .
C23 C 0.30166(18) 0.0283(6) 0.28405(19) 0.0610(14) Uani 1 1 d . . . . .
C24 C 0.4690(3) 0.7920(8) 0.3205(3) 0.090(2) Uani 1 1 d . . . . .
C25 C 0.3548(2) -0.0686(7) 0.4163(2) 0.0703(15) Uani 1 1 d . . . . .
H25 H 0.3337 -0.0232 0.3915 0.084 Uiso 1 1 calc R . . . .
C26 C 0.3780(2) 0.5962(7) 0.2373(2) 0.0788(17) Uani 1 1 d . . . . .
H26 H 0.3641 0.6752 0.2266 0.095 Uiso 1 1 calc R . . . .
C27 C 0.4261(3) 0.4240(9) 0.2366(2) 0.087(2) Uani 1 1 d . . . . .
H27 H 0.4443 0.3838 0.2251 0.105 Uiso 1 1 calc R . . . .
C28 C 0.3933(3) 0.2873(7) 0.4997(2) 0.0821(19) Uani 1 1 d . . . . .
H28 H 0.3709 0.2606 0.5086 0.099 Uiso 1 1 calc R . . . .
C29 C 0.5328(3) 0.4928(9) 0.3705(3) 0.093(2) Uani 1 1 d . . . . .
H29 H 0.5277 0.4208 0.3840 0.112 Uiso 1 1 calc R . . . .
C30 C 0.3311(2) 0.2883(7) 0.4191(2) 0.0666(15) Uani 1 1 d . . . . .
H30A H 0.3269 0.1971 0.4136 0.080 Uiso 1 1 calc R . . . .
H30B H 0.3094 0.3159 0.4304 0.080 Uiso 1 1 calc R . . . .
C31 C 0.4715(3) 0.3420(7) 0.5168(2) 0.086(2) Uani 1 1 d . . . . .
H31 H 0.5028 0.3523 0.5375 0.103 Uiso 1 1 calc R . . . .
C32 C 0.5778(3) 0.1393(10) 0.3552(4) 0.1163(18) Uani 1 1 d . U . . .
H32 H 0.5852 0.1858 0.3355 0.140 Uiso 1 1 calc R . . . .
C33 C 0.2173(2) -0.1546(7) 0.3160(3) 0.086(2) Uani 1 1 d . . . . .
H33A H 0.1948 -0.1178 0.3243 0.129 Uiso 1 1 calc GR . . . .
H33B H 0.2368 -0.2138 0.3386 0.129 Uiso 1 1 calc GR . . . .
H33C H 0.2011 -0.1985 0.2879 0.129 Uiso 1 1 calc GR . . . .
C34 C 0.4386(3) 0.3022(8) 0.5301(2) 0.092(2) Uani 1 1 d . . . . .
H34 H 0.4476 0.2855 0.5602 0.110 Uiso 1 1 calc R . . . .
C35 C 0.4327(2) -0.1169(7) 0.4688(2) 0.0766(17) Uani 1 1 d . . . . .
H35 H 0.4649 -0.1055 0.4797 0.092 Uiso 1 1 calc R . . . .
C36 C 0.5367(3) 0.1611(9) 0.3574(3) 0.1047(17) Uani 1 1 d . U . . .
H36 H 0.5165 0.2235 0.3389 0.126 Uiso 1 1 calc R . . . .
C37 C 0.4202(2) 0.3695(7) 0.2709(2) 0.0689(15) Uani 1 1 d . . . . .
H37 H 0.4357 0.2931 0.2830 0.083 Uiso 1 1 calc R . . . .
C38 C 0.3281(2) 0.0025(7) 0.2597(2) 0.0748(16) Uani 1 1 d . . . . .
H38 H 0.3475 0.0674 0.2586 0.090 Uiso 1 1 calc R . . . .
C39 C 0.3687(3) -0.2219(8) 0.4744(2) 0.0816(18) Uani 1 1 d . . . . .
C40 C 0.4160(3) -0.2031(8) 0.4899(3) 0.092(2) Uani 1 1 d . . . . .
H40 H 0.4371 -0.2484 0.5147 0.110 Uiso 1 1 calc R . . . .
C41 C 0.3380(2) -0.1554(7) 0.4368(3) 0.0789(19) Uani 1 1 d . . . . .
H41 H 0.3059 -0.1692 0.4252 0.095 Uiso 1 1 calc R . . . .
C42 C 0.4053(3) 0.5368(8) 0.2198(2) 0.088(2) Uani 1 1 d . . . . .
H42 H 0.4091 0.5749 0.1965 0.105 Uiso 1 1 calc R . . . .
C43 C 0.5963(3) -0.0189(11) 0.4116(4) 0.1252(19) Uani 1 1 d . U . . .
H43 H 0.6162 -0.0826 0.4296 0.150 Uiso 1 1 calc R . . . .
C44 C 0.6082(3) 0.0485(11) 0.3824(4) 0.1302(18) Uani 1 1 d D U . . .
C45 C 0.3801(5) -0.3750(13) 0.5317(5) 0.175(6) Uani 1 1 d . . . . .
H45A H 0.4062 -0.4057 0.5275 0.262 Uiso 1 1 calc GR . . . .
H45B H 0.3641 -0.4460 0.5369 0.262 Uiso 1 1 calc GR . . . .
H45C H 0.3912 -0.3185 0.5570 0.262 Uiso 1 1 calc GR . . . .
C46 C 0.5007(3) 0.6972(8) 0.3338(2) 0.084(2) Uani 1 1 d . . . . .
H46 H 0.5259 0.7036 0.3270 0.101 Uiso 1 1 calc R . . . .
C47 C 0.4325(3) 0.7812(7) 0.3319(2) 0.087(2) Uani 1 1 d . . . . .
H47 H 0.4108 0.8476 0.3240 0.105 Uiso 1 1 calc R . . . .
C48 C 0.4704(4) 0.9044(11) 0.2917(4) 0.136(4) Uani 1 1 d . . . . .
H48A H 0.4989 0.9006 0.2885 0.204 Uiso 1 1 calc GR . . . .
H48B H 0.4695 0.9833 0.3059 0.204 Uiso 1 1 calc GR . . . .
H48C H 0.4439 0.8998 0.2627 0.204 Uiso 1 1 calc GR . . . .
C49 C 0.6489(3) 0.0021(11) 0.3751(4) 0.155(2) Uani 1 1 d D U . . .
C50 C 0.6644(4) 0.0871(11) 0.3487(4) 0.170(3) Uani 1 1 d D U . . .
H50A H 0.6379 0.1091 0.3209 0.254 Uiso 1 1 calc GR . . . .
H50B H 0.6874 0.0437 0.3425 0.254 Uiso 1 1 calc GR . . . .
H50C H 0.6779 0.1635 0.3654 0.254 Uiso 1 1 calc GR . . . .
C51 C 0.6433(5) -0.1285(11) 0.3507(5) 0.206(5) Uani 1 1 d D U . . .
H51A H 0.6291 -0.1893 0.3625 0.309 Uiso 1 1 calc GR . . . .
H51B H 0.6736 -0.1591 0.3556 0.309 Uiso 1 1 calc GR . . . .
H51C H 0.6237 -0.1176 0.3192 0.309 Uiso 1 1 calc GR . . . .
C52 C 0.6920(4) -0.0234(15) 0.4184(3) 0.193(4) Uani 1 1 d D U . . .
H52A H 0.6959 0.0439 0.4393 0.289 Uiso 1 1 calc GR . . . .
H52B H 0.7191 -0.0269 0.4129 0.289 Uiso 1 1 calc GR . . . .
H52C H 0.6885 -0.1035 0.4306 0.289 Uiso 1 1 calc GR . . . .

loop_
_atom_site_aniso_label
_atom_site_aniso_U_11
_atom_site_aniso_U_22
_atom_site_aniso_U_33
_atom_site_aniso_U_23
_atom_site_aniso_U_13
_atom_site_aniso_U_12
Dy1 0.0433(2) 0.0668(2) 0.0572(2) 0.00150(15) 0.01978(15) 0.00570(14)
O1 0.061(2) 0.079(3) 0.086(3) 0.019(2) 0.040(2) 0.019(2)
O2 0.053(2) 0.080(3) 0.063(2) 0.002(2) 0.0174(18) -0.0044(19)
O3 0.050(2) 0.060(2) 0.074(2) 0.0097(19) 0.0248(18) 0.0128(17)
O4 0.050(2) 0.066(2) 0.066(2) -0.0032(19) 0.0180(17) -0.0041(18)
O5 0.095(4) 0.082(3) 0.108(4) -0.015(3) 0.049(3) -0.003(3)
O6 0.098(4) 0.161(6) 0.160(6) 0.036(5) 0.084(4) 0.020(4)
O7 0.135(6) 0.146(6) 0.129(5) 0.047(5) 0.060(5) -0.019(5)
N1 0.053(2) 0.063(3) 0.058(3) -0.001(2) 0.020(2) 0.004(2)
N2 0.044(2) 0.067(3) 0.054(2) -0.004(2) 0.0136(19) 0.006(2)
N3 0.052(2) 0.073(3) 0.056(2) -0.006(2) 0.023(2) -0.004(2)
N4 0.059(3) 0.071(3) 0.055(3) 0.001(2) 0.019(2) 0.005(2)
C1 0.039(3) 0.085(4) 0.074(4) 0.007(3) 0.016(3) 0.000(3)
C2 0.060(4) 0.071(4) 0.066(4) -0.015(3) 0.015(3) -0.004(3)
C3 0.058(3) 0.065(4) 0.058(3) 0.001(3) 0.015(3) 0.007(3)
C4 0.039(3) 0.061(3) 0.056(3) 0.004(2) 0.006(2) 0.002(2)
C5 0.036(3) 0.073(4) 0.069(4) 0.014(3) 0.010(2) 0.011(2)
C6 0.081(3) 0.124(4) 0.153(4) 0.060(3) 0.074(3) 0.039(3)
C7 0.044(3) 0.075(4) 0.077(4) 0.016(3) 0.016(3) 0.000(3)
C8 0.051(3) 0.075(4) 0.091(4) 0.006(3) 0.031(3) 0.016(3)
C9 0.061(3) 0.074(4) 0.079(4) -0.005(3) 0.034(3) 0.008(3)
C10 0.052(3) 0.064(3) 0.057(3) -0.004(3) 0.020(2) 0.000(3)
C11 0.049(3) 0.068(4) 0.074(4) 0.008(3) 0.012(3) 0.003(3)
C12 0.072(2) 0.108(3) 0.132(3) 0.045(3) 0.069(2) 0.032(2)
C13 0.078(4) 0.067(4) 0.065(4) -0.002(3) 0.035(3) 0.004(3)
C14 0.049(3) 0.072(4) 0.054(3) 0.003(3) 0.019(2) 0.012(3)
C15 0.068(4) 0.073(4) 0.068(4) -0.019(3) 0.021(3) -0.022(3)
C16 0.063(3) 0.088(5) 0.061(3) -0.010(3) 0.021(3) -0.010(3)
C17 0.066(3) 0.089(3) 0.109(4) 0.033(3) 0.059(3) 0.031(3)
C18 0.056(3) 0.085(4) 0.077(4) 0.011(3) 0.029(3) 0.012(3)
C19 0.053(3) 0.063(3) 0.052(3) -0.006(3) 0.012(2) -0.012(3)
C20 0.068(4) 0.080(4) 0.068(4) -0.001(3) 0.020(3) -0.010(3)
C21 0.060(3) 0.072(4) 0.057(3) -0.009(3) 0.019(3) -0.011(3)
C22 0.061(3) 0.078(4) 0.070(4) -0.002(3) 0.026(3) 0.012(3)
C23 0.043(3) 0.062(3) 0.063(3) 0.005(3) 0.010(2) -0.001(2)
C24 0.092(5) 0.085(5) 0.081(5) -0.006(4) 0.028(4) -0.031(4)
C25 0.059(3) 0.080(4) 0.066(3) 0.006(3) 0.024(3) 0.004(3)
C26 0.079(4) 0.078(4) 0.071(4) 0.001(3) 0.026(3) -0.008(4)
C27 0.081(4) 0.116(6) 0.076(4) -0.018(4) 0.045(4) -0.009(4)
C28 0.104(5) 0.080(4) 0.062(4) -0.002(3) 0.037(4) -0.007(4)
C29 0.079(4) 0.116(6) 0.096(5) 0.009(5) 0.049(4) -0.002(4)
C30 0.051(3) 0.078(4) 0.072(4) 0.003(3) 0.029(3) 0.007(3)
C31 0.083(5) 0.092(5) 0.059(4) -0.004(3) 0.010(3) -0.008(4)
C32 0.088(3) 0.134(4) 0.158(4) 0.055(3) 0.083(3) 0.034(3)
C33 0.061(4) 0.088(5) 0.101(5) 0.021(4) 0.029(4) -0.001(3)
C34 0.118(6) 0.087(5) 0.057(4) 0.000(3) 0.028(4) -0.001(5)
C35 0.059(3) 0.093(5) 0.065(4) 0.015(3) 0.017(3) 0.003(3)
C36 0.081(3) 0.119(4) 0.141(4) 0.047(3) 0.074(3) 0.033(3)
C37 0.065(3) 0.075(4) 0.064(3) -0.001(3) 0.026(3) -0.002(3)
C38 0.059(3) 0.080(4) 0.077(4) -0.002(4) 0.023(3) -0.003(3)
C39 0.078(4) 0.095(5) 0.074(4) 0.009(4) 0.035(4) -0.002(4)
C40 0.086(5) 0.101(6) 0.074(4) 0.024(4) 0.023(4) 0.006(4)
C41 0.058(4) 0.093(5) 0.082(4) 0.004(4) 0.028(3) -0.001(3)
C42 0.093(5) 0.097(6) 0.073(4) 0.005(4) 0.037(4) -0.007(4)
C43 0.089(3) 0.140(4) 0.171(4) 0.065(3) 0.081(3) 0.040(3)
C44 0.093(3) 0.151(4) 0.178(4) 0.060(3) 0.089(3) 0.038(3)
C45 0.171(12) 0.160(11) 0.198(13) 0.110(11) 0.088(11) 0.008(9)
C46 0.081(5) 0.097(5) 0.074(4) -0.009(4) 0.036(4) -0.026(4)
C47 0.080(5) 0.072(4) 0.082(4) -0.011(4) 0.011(4) -0.014(4)
C48 0.156(10) 0.116(8) 0.133(8) 0.022(7) 0.062(7) -0.030(7)
C49 0.108(3) 0.181(5) 0.206(5) 0.057(4) 0.096(3) 0.037(4)
C50 0.120(6) 0.203(8) 0.230(8) 0.052(7) 0.119(5) 0.034(6)
C51 0.148(7) 0.221(8) 0.247(9) 0.039(8) 0.088(7) 0.040(7)
C52 0.128(6) 0.228(8) 0.229(8) 0.047(7) 0.086(6) 0.030(7)

loop_
_atom_type_symbol
_atom_type_description
_atom_type_scat_dispersion_real
_atom_type_scat_dispersion_imag
_atom_type_scat_source
C C 0.0181 0.0091 'International Tables Vol C Tables 4.2.6.8 and 6.1.1.4'
H H 0.0000 0.0000 'International Tables Vol C Tables 4.2.6.8 and 6.1.1.4'
Dy Dy -9.8046 9.8477 'International Tables Vol C Tables 4.2.6.8 and 6.1.1.4'
N N 0.0311 0.0180 'International Tables Vol C Tables 4.2.6.8 and 6.1.1.4'
O O 0.0492 0.0322 'International Tables Vol C Tables 4.2.6.8 and 6.1.1.4'

loop_
_geom_angle_atom_site_label_1
_geom_angle_atom_site_label_2
_geom_angle_atom_site_label_3
_geom_angle
_geom_angle_site_symmetry_1
_geom_angle_site_symmetry_3
_geom_angle_publ_flag
O1 Dy1 O3 72.04(14) . . ?
O1 Dy1 N1 142.46(15) . . ?
O1 Dy1 N2 148.42(15) . . ?
O1 Dy1 N3 82.79(15) . . ?
O1 Dy1 N4 101.12(16) . . ?
O2 Dy1 O1 77.20(17) . . ?
O2 Dy1 O3 127.13(14) . . ?
O2 Dy1 N1 74.67(14) . . ?
O2 Dy1 N2 120.71(15) . . ?
O2 Dy1 N3 76.66(15) . . ?
O2 Dy1 N4 75.45(16) . . ?
O3 Dy1 N1 145.49(14) . . ?
O3 Dy1 N2 76.62(14) . . ?
O3 Dy1 N3 137.81(15) . . ?
O3 Dy1 N4 69.80(16) . . ?
O4 Dy1 O1 102.58(16) . . ?
O4 Dy1 O2 151.12(15) . . ?
O4 Dy1 O3 78.40(15) . . ?
O4 Dy1 N1 90.73(14) . . ?
O4 Dy1 N2 74.37(14) . . ?
O4 Dy1 N3 74.68(15) . . ?
O4 Dy1 N4 131.62(16) . . ?
N2 Dy1 N1 68.89(14) . . ?
N3 Dy1 N1 66.95(15) . . ?
N3 Dy1 N2 124.74(14) . . ?
N3 Dy1 N4 150.15(16) . . ?
N4 Dy1 N1 95.36(15) . . ?
N4 Dy1 N2 63.61(15) . . ?
C17 O1 Dy1 134.5(4) . . ?
C21 O2 Dy1 128.9(3) . . ?
C10 O3 Dy1 134.5(4) . . ?
C4 O4 Dy1 125.3(3) . . ?
C39 O7 C45 116.5(8) . . ?
C2 N1 Dy1 109.9(3) . . ?
C3 N1 Dy1 108.7(3) . . ?
C3 N1 C2 109.8(5) . . ?
C22 N1 Dy1 110.8(4) . . ?
C22 N1 C2 108.0(5) . . ?
C22 N1 C3 109.7(4) . . ?
C8 N2 Dy1 115.3(3) . . ?
C9 N2 Dy1 105.6(3) . . ?
C9 N2 C8 109.5(4) . . ?
C30 N2 Dy1 108.9(3) . . ?
C30 N2 C8 108.3(5) . . ?
C30 N2 C9 109.0(5) . . ?
C19 N3 Dy1 119.5(4) . . ?
C37 N3 Dy1 121.7(4) . . ?
C37 N3 C19 118.0(5) . . ?
C13 N4 Dy1 118.7(4) . . ?
C13 N4 C20 118.4(6) . . ?
C20 N4 Dy1 120.5(4) . . ?
C5 C1 C7 122.1(6) . . ?
C15 C2 N1 115.1(5) . . ?
N1 C3 C19 115.0(5) . . ?
O4 C4 C5 120.3(5) . . ?
O4 C4 C23 121.2(5) . . ?
C5 C4 C23 118.5(5) . . ?
C1 C5 C4 119.4(6) . . ?
C1 C5 C8 121.1(6) . . ?
C4 C5 C8 119.3(6) . . ?
C43 C6 C12 121.5(8) . . ?
C1 C7 C33 120.4(6) . . ?
C11 C7 C1 117.6(6) . . ?
C11 C7 C33 122.0(7) . . ?
C5 C8 N2 115.3(5) . . ?
N2 C9 C22 112.4(5) . . ?
O3 C10 C14 115.8(5) . . ?
O3 C10 C18 123.8(6) . . ?
C18 C10 C14 120.4(5) . . ?
C7 C11 C23 122.8(6) . . ?
C6 C12 C17 123.3(7) . . ?
C6 C12 C36 116.7(6) . . ?
C36 C12 C17 119.9(7) . . ?
N4 C13 C28 121.5(7) . . ?
N4 C13 C30 117.9(5) . . ?
C28 C13 C30 120.4(6) . . ?
C25 C14 C10 118.4(5) . . ?
C35 C14 C10 123.7(5) . . ?
C35 C14 C25 117.8(6) . . ?
C21 C15 C2 117.1(6) . . ?
C47 C15 C2 123.6(7) . . ?
C47 C15 C21 119.0(7) . . ?
C29 C16 C21 119.8(7) . . ?
C46 C16 C21 118.9(7) . . ?
C46 C16 C29 121.2(7) . . ?
O1 C17 C12 116.6(6) . . ?
O1 C17 C18 123.6(5) . . ?
C18 C17 C12 119.7(6) . . ?
C10 C18 C17 123.8(6) . . ?
N3 C19 C3 117.4(5) . . ?
N3 C19 C26 121.6(6) . . ?
C26 C19 C3 120.7(6) . . ?
N4 C20 C31 122.6(7) . . ?
O2 C21 C15 119.8(6) . . ?
O2 C21 C16 122.8(6) . . ?
C15 C21 C16 117.4(6) . . ?
N1 C22 C9 112.8(5) . . ?
C4 C23 C38 120.6(6) . . ?
C11 C23 C4 119.6(6) . . ?
C11 C23 C38 119.9(6) . . ?
C46 C24 C47 116.8(8) . . ?
C46 C24 C48 123.0(9) . . ?
C47 C24 C48 120.1(9) . . ?
C41 C25 C14 121.3(6) . . ?
C19 C26 C42 118.2(7) . . ?
C42 C27 C37 119.2(7) . . ?
C34 C28 C13 119.1(7) . . ?
O6 C29 C16 126.6(8) . . ?
N2 C30 C13 113.4(5) . . ?
C34 C31 C20 118.1(7) . . ?
C36 C32 C44 119.5(8) . . ?
C28 C34 C31 120.3(7) . . ?
C14 C35 C40 121.2(6) . . ?
C32 C36 C12 122.5(8) . . ?
N3 C37 C27 123.0(7) . . ?
O5 C38 C23 125.9(7) . . ?
C40 C39 O7 124.8(7) . . ?
C40 C39 C41 118.6(7) . . ?
C41 C39 O7 116.5(7) . . ?
C39 C40 C35 120.6(7) . . ?
C25 C41 C39 120.5(7) . . ?
C27 C42 C26 120.0(7) . . ?
C6 C43 C44 120.7(8) . . ?
C32 C44 C43 118.9(7) . . ?
C32 C44 C49 121.5(9) . . ?
C43 C44 C49 118.6(9) . . ?
C24 C46 C16 123.8(7) . . ?
C15 C47 C24 123.8(8) . . ?
C44 C49 C51 117.5(11) . . ?
C50 C49 C44 116.4(8) . . ?
C50 C49 C51 101.9(7) . . ?
C50 C49 C52 106.0(7) . . ?
C52 C49 C44 112.4(10) . . ?
C52 C49 C51 100.8(7) . . ?

loop_
_geom_bond_atom_site_label_1
_geom_bond_atom_site_label_2
_geom_bond_distance
_geom_bond_site_symmetry_2
_geom_bond_publ_flag
Dy1 O1 2.309(4) . ?
Dy1 O2 2.279(4) . ?
Dy1 O3 2.321(4) . ?
Dy1 O4 2.244(4) . ?
Dy1 N1 2.663(5) . ?
Dy1 N2 2.651(5) . ?
Dy1 N3 2.533(5) . ?
Dy1 N4 2.563(5) . ?
O1 C17 1.279(8) . ?
O2 C21 1.317(8) . ?
O3 C10 1.264(7) . ?
O4 C4 1.313(7) . ?
O5 C38 1.226(8) . ?
O6 C29 1.220(9) . ?
O7 C39 1.398(9) . ?
O7 C45 1.418(13) . ?
N1 C2 1.494(7) . ?
N1 C3 1.481(7) . ?
N1 C22 1.468(8) . ?
N2 C8 1.488(8) . ?
N2 C9 1.483(8) . ?
N2 C30 1.462(8) . ?
N3 C19 1.355(8) . ?
N3 C37 1.340(8) . ?
N4 C13 1.330(8) . ?
N4 C20 1.352(8) . ?
C1 C5 1.404(9) . ?
C1 C7 1.413(10) . ?
C2 C15 1.454(10) . ?
C3 C19 1.491(8) . ?
C4 C5 1.409(9) . ?
C4 C23 1.418(8) . ?
C5 C8 1.483(9) . ?
C6 C12 1.368(10) . ?
C6 C43 1.360(11) . ?
C7 C11 1.356(9) . ?
C7 C33 1.510(9) . ?
C9 C22 1.513(9) . ?
C10 C14 1.489(8) . ?
C10 C18 1.401(8) . ?
C11 C23 1.410(8) . ?
C12 C17 1.485(8) . ?
C12 C36 1.395(11) . ?
C13 C28 1.411(9) . ?
C13 C30 1.500(9) . ?
C14 C25 1.380(8) . ?
C14 C35 1.377(8) . ?
C15 C21 1.418(10) . ?
C15 C47 1.374(10) . ?
C16 C21 1.422(9) . ?
C16 C29 1.416(11) . ?
C16 C46 1.394(10) . ?
C17 C18 1.401(9) . ?
C19 C26 1.387(9) . ?
C20 C31 1.384(10) . ?
C23 C38 1.435(9) . ?
C24 C46 1.341(12) . ?
C24 C47 1.383(12) . ?
C24 C48 1.533(12) . ?
C25 C41 1.381(10) . ?
C26 C42 1.393(11) . ?
C27 C37 1.367(10) . ?
C27 C42 1.347(11) . ?
C28 C34 1.351(11) . ?
C31 C34 1.376(12) . ?
C32 C36 1.362(10) . ?
C32 C44 1.368(12) . ?
C35 C40 1.390(10) . ?
C39 C40 1.369(11) . ?
C39 C41 1.385(10) . ?
C43 C44 1.390(13) . ?
C44 C49 1.505(8) . ?
C49 C50 1.485(8) . ?
C49 C51 1.559(9) . ?
C49 C52 1.505(8) . ?

loop_
_smtbx_masks_void_nr
_smtbx_masks_void_average_x
_smtbx_masks_void_average_y
_smtbx_masks_void_average_z
_smtbx_masks_void_volume
_smtbx_masks_void_count_electrons
_smtbx_masks_void_content
1 0.000 0.335 0.750 25.8 0.0 ?
2 0.000 0.665 0.250 25.8 0.0 ?
3 0.250 -0.025 0.500 336.9 36.6 ?
4 0.250 -0.100 1.000 336.9 36.6 ?
5 0.500 0.165 0.250 25.8 0.0 ?
6 0.500 0.835 0.750 25.8 0.0 ?
7 0.750 -0.600 1.000 336.9 36.4 ?
8 0.750 -0.525 0.500 336.9 36.4 ?
